data_7038846
loop_
_publ_author_name
'Zhou, Molin'
'Li, Chao'
'Li, Xiaoshuang'
'Yao, Jiyong'
'Wu, Yicheng'

_publ_section_title
;
 K2Sn2ZnSe6, Na2Ge2ZnSe6, and Na2In2GeSe6: a new series of quaternary
 selenides with intriguing structural diversity and nonlinear optical
 properties.
;
_journal_issue 18
_journal_name_full 'Dalton transactions (Cambridge, England : 2003)'
_journal_page_first 7627
_journal_page_last 7633
_journal_paper_doi 10.1039/c6dt00143b
_journal_volume 45
_journal_year 2016
_chemical_formula_sum 'K2 Se6 Sn2 Zn'
_chemical_formula_weight 854.71
_chemical_name_systematic
; 
 ? 
;
_space_group_IT_number 130
_symmetry_cell_setting tetragonal
_symmetry_space_group_name_Hall '-P 4a 2ac'
_symmetry_space_group_name_H-M 'P 4/n c c :2'
_atom_sites_solution_hydrogens none
_atom_sites_solution_primary direct
_atom_sites_solution_secondary difmap
_audit_creation_method SHELXL-97
_audit_update_record
;
2016-03-14 deposited with the CCDC.
2016-03-21 downloaded from the CCDC.
;
_cell_angle_alpha 90.00
_cell_angle_beta 90.00
_cell_angle_gamma 90.00
_cell_formula_units_Z 4
_cell_length_a 8.1511(12)
_cell_length_b 8.1511(12)
_cell_length_c 19.570(4)
_cell_measurement_reflns_used 4079
_cell_measurement_temperature 293(2)
_cell_measurement_theta_max 24.7052
_cell_measurement_theta_min 2.7061
_cell_volume 1300.2(4)
_computing_structure_refinement 'SHELXL-97 (Sheldrick, 1997)'
_computing_structure_solution 'SHELXS-97 (Sheldrick, 1990)'
_diffrn_ambient_temperature 293(2)
_diffrn_measured_fraction_theta_full 0.998
_diffrn_measured_fraction_theta_max 0.998
_diffrn_measurement_device_type 'Rigaku AFC10 diffractometer'
_diffrn_radiation_monochromator graphite
_diffrn_radiation_source 'fine-focus sealed tube'
_diffrn_radiation_type MoK\a
_diffrn_radiation_wavelength 0.71073
_diffrn_reflns_av_R_equivalents 0.0676
_diffrn_reflns_av_sigmaI/netI 0.0278
_diffrn_reflns_limit_h_max 9
_diffrn_reflns_limit_h_min -9
_diffrn_reflns_limit_k_max 9
_diffrn_reflns_limit_k_min -9
_diffrn_reflns_limit_l_max 23
_diffrn_reflns_limit_l_min -23
_diffrn_reflns_number 6899
_diffrn_reflns_theta_full 24.69
_diffrn_reflns_theta_max 24.69
_diffrn_reflns_theta_min 2.08
_exptl_absorpt_coefficient_mu 23.024
_exptl_absorpt_correction_T_max 0.510
_exptl_absorpt_correction_T_min 0.065
_exptl_absorpt_correction_type numerical
_exptl_absorpt_process_details 'face indexed'
_exptl_crystal_colour Yellow
_exptl_crystal_density_diffrn 4.366
_exptl_crystal_density_meas ?
_exptl_crystal_density_method 'not measured'
_exptl_crystal_description Prism
_exptl_crystal_F_000 1488
_exptl_crystal_size_max 0.1800
_exptl_crystal_size_mid 0.1200
_exptl_crystal_size_min 0.0400
_refine_diff_density_max 0.861
_refine_diff_density_min -1.172
_refine_diff_density_rms 0.188
_refine_ls_extinction_coef 0.00039(7)
_refine_ls_extinction_expression Fc^*^=kFc[1+0.001xFc^2^\l^3^/sin(2\q)]^-1/4^
_refine_ls_extinction_method SHELXL
_refine_ls_goodness_of_fit_ref 1.899
_refine_ls_hydrogen_treatment none
_refine_ls_matrix_type full
_refine_ls_number_parameters 29
_refine_ls_number_reflns 565
_refine_ls_number_restraints 0
_refine_ls_restrained_S_all 1.899
_refine_ls_R_factor_all 0.0463
_refine_ls_R_factor_gt 0.0451
_refine_ls_shift/su_max 0.000
_refine_ls_shift/su_mean 0.000
_refine_ls_structure_factor_coef Fsqd
_refine_ls_weighting_details 'calc w=1/[\s^2^(Fo^2^)+(0.0100P)^2^+0.0000P] where P=(Fo^2^+2Fc^2^)/3'
_refine_ls_weighting_scheme calc
_refine_ls_wR_factor_gt 0.0743
_refine_ls_wR_factor_ref 0.0767
_reflns_number_gt 557
_reflns_number_total 565
_reflns_threshold_expression >2sigma(I)
_cod_data_source_file c6dt00143b1.cif
_cod_data_source_block a
_cod_depositor_comments
;
The following automatic conversions were performed:

'_exptl_crystal_density_meas' value 'not measured' was changed to '?'
- the value is perceived as not measured.

Automatic conversion script
Id: cif_fix_values 4268 2015-11-12 08:31:59Z antanas 

 Adding full bibliography for 7038846--7038848.cif.
;
_cod_original_sg_symbol_H-M P4/ncc
_cod_database_code 7038846

loop_
_symmetry_equiv_pos_as_xyz
'x, y, z'
'-x+1/2, -y+1/2, z'
'-y+1/2, x, z'
'y, -x+1/2, z'
'-x, y+1/2, -z+1/2'
'x+1/2, -y, -z+1/2'
'y+1/2, x+1/2, -z+1/2'
'-y, -x, -z+1/2'
'-x, -y, -z'
'x-1/2, y-1/2, -z'
'y-1/2, -x, -z'
'-y, x-1/2, -z'
'x, -y-1/2, z-1/2'
'-x-1/2, y, z-1/2'
'-y-1/2, -x-1/2, z-1/2'
'y, x, z-1/2'

loop_
_atom_site_label
_atom_site_type_symbol
_atom_site_fract_x
_atom_site_fract_y
_atom_site_fract_z
_atom_site_U_iso_or_equiv
_atom_site_adp_type
_atom_site_occupancy
_atom_site_symmetry_multiplicity
_atom_site_calc_flag
_atom_site_refinement_flags
K1 K 0.7500 0.7500 0.32339(16) 0.0157(7) Uani 1 4 d S
K2 K 0.2500 0.2500 0.47476(17) 0.0166(7) Uani 1 4 d S
Sn1 Sn 0.2500 0.7500 0.33828(3) 0.0077(3) Uani 1 2 d S
Zn1 Zn 0.2500 0.7500 0.5000 0.0078(4) Uani 1 4 d S
Se1 Se 0.07106(8) 0.59239(8) 0.41851(3) 0.0082(3) Uani 1 1 d .
Se2 Se 0.08527(8) 0.91473(8) 0.2500 0.0092(3) Uani 1 2 d S

loop_
_atom_site_aniso_label
_atom_site_aniso_U_11
_atom_site_aniso_U_22
_atom_site_aniso_U_33
_atom_site_aniso_U_23
_atom_site_aniso_U_13
_atom_site_aniso_U_12
K1 0.0143(9) 0.0143(9) 0.0185(19) 0.000 0.000 0.000
K2 0.0141(9) 0.0141(9) 0.022(2) 0.000 0.000 0.000
Sn1 0.0098(4) 0.0104(4) 0.0029(4) 0.000 0.000 -0.0017(3)
Zn1 0.0108(5) 0.0108(5) 0.0016(8) 0.000 0.000 0.000
Se1 0.0094(4) 0.0100(4) 0.0052(5) 0.0019(3) -0.0010(3) -0.0026(3)
Se2 0.0107(4) 0.0107(4) 0.0061(6) 0.0003(3) 0.0003(3) 0.0026(4)

loop_
_atom_type_symbol
_atom_type_description
_atom_type_scat_dispersion_real
_atom_type_scat_dispersion_imag
_atom_type_scat_source
K K 0.2009 0.2494 'International Tables Vol C Tables 4.2.6.8 and 6.1.1.4'
Zn Zn 0.2839 1.4301 'International Tables Vol C Tables 4.2.6.8 and 6.1.1.4'
Se Se -0.0929 2.2259 'International Tables Vol C Tables 4.2.6.8 and 6.1.1.4'
Sn Sn -0.6537 1.4246 'International Tables Vol C Tables 4.2.6.8 and 6.1.1.4'

loop_
_geom_angle_atom_site_label_1
_geom_angle_atom_site_label_2
_geom_angle_atom_site_label_3
_geom_angle
_geom_angle_site_symmetry_1
_geom_angle_site_symmetry_3
Se2 K1 Se2 79.51(4) 2_565 4
Se2 K1 Se2 79.51(4) 2_565 3_665
Se2 K1 Se2 129.49(9) 4 3_665
Se2 K1 Se2 129.49(9) 2_565 1_655
Se2 K1 Se2 79.51(4) 4 1_655
Se2 K1 Se2 79.51(4) 3_665 1_655
Se2 K1 Se1 146.39(3) 2_565 3_665
Se2 K1 Se1 134.08(3) 4 3_665
Se2 K1 Se1 76.32(2) 3_665 3_665
Se2 K1 Se1 68.058(18) 1_655 3_665
Se2 K1 Se1 134.08(3) 2_565 1_655
Se2 K1 Se1 68.058(17) 4 1_655
Se2 K1 Se1 146.39(3) 3_665 1_655
Se2 K1 Se1 76.32(2) 1_655 1_655
Se1 K1 Se1 73.16(4) 3_665 1_655
Se2 K1 Se1 76.32(2) 2_565 2_565
Se2 K1 Se1 146.39(3) 4 2_565
Se2 K1 Se1 68.058(17) 3_665 2_565
Se2 K1 Se1 134.08(3) 1_655 2_565
Se1 K1 Se1 73.16(4) 3_665 2_565
Se1 K1 Se1 114.88(9) 1_655 2_565
Se2 K1 Se1 68.058(17) 2_565 4
Se2 K1 Se1 76.32(2) 4 4
Se2 K1 Se1 134.08(3) 3_665 4
Se2 K1 Se1 146.39(3) 1_655 4
Se1 K1 Se1 114.88(9) 3_665 4
Se1 K1 Se1 73.16(4) 1_655 4
Se1 K1 Se1 73.16(4) 2_565 4
Se2 K1 K2 115.25(5) 2_565 9_666
Se2 K1 K2 115.25(5) 4 9_666
Se2 K1 K2 115.25(5) 3_665 9_666
Se2 K1 K2 115.25(5) 1_655 9_666
Se1 K1 K2 57.44(4) 3_665 9_666
Se1 K1 K2 57.44(4) 1_655 9_666
Se1 K1 K2 57.44(4) 2_565 9_666
Se1 K1 K2 57.44(4) 4 9_666
Se2 K1 Sn1 115.36(3) 2_565 3_665
Se2 K1 Sn1 147.15(6) 4 3_665
Se2 K1 Sn1 38.809(15) 3_665 3_665
Se2 K1 Sn1 68.445(17) 1_655 3_665
Se1 K1 Sn1 37.529(14) 3_665 3_665
Se1 K1 Sn1 109.40(4) 1_655 3_665
Se1 K1 Sn1 65.87(2) 2_565 3_665
Se1 K1 Sn1 135.75(7) 4 3_665
K2 K1 Sn1 85.91(4) 9_666 3_665
Se2 K1 Sn1 147.15(6) 2_565 1_655
Se2 K1 Sn1 68.445(17) 4 1_655
Se2 K1 Sn1 115.36(3) 3_665 1_655
Se2 K1 Sn1 38.809(15) 1_655 1_655
Se1 K1 Sn1 65.87(2) 3_665 1_655
Se1 K1 Sn1 37.529(14) 1_655 1_655
Se1 K1 Sn1 135.75(7) 2_565 1_655
Se1 K1 Sn1 109.40(4) 4 1_655
K2 K1 Sn1 85.91(4) 9_666 1_655
Sn1 K1 Sn1 89.709(6) 3_665 1_655
Se2 K1 Sn1 68.445(17) 2_565 3_655
Se2 K1 Sn1 38.809(15) 4 3_655
Se2 K1 Sn1 147.15(6) 3_665 3_655
Se2 K1 Sn1 115.36(3) 1_655 3_655
Se1 K1 Sn1 135.75(7) 3_665 3_655
Se1 K1 Sn1 65.87(2) 1_655 3_655
Se1 K1 Sn1 109.40(4) 2_565 3_655
Se1 K1 Sn1 37.529(14) 4 3_655
K2 K1 Sn1 85.91(4) 9_666 3_655
Sn1 K1 Sn1 171.82(9) 3_665 3_655
Sn1 K1 Sn1 89.709(6) 1_655 3_655
Se1 K2 Se1 141.47(11) 3 4
Se1 K2 Se1 83.75(3) 3 2
Se1 K2 Se1 83.75(3) 4 2
Se1 K2 Se1 83.75(3) 3 .
Se1 K2 Se1 83.75(3) 4 .
Se1 K2 Se1 141.47(11) 2 .
Se1 K2 Se1 144.19(5) 3 12_666
Se1 K2 Se1 64.75(2) 4 12_666
Se1 K2 Se1 130.24(4) 2 12_666
Se1 K2 Se1 74.83(3) . 12_666
Se1 K2 Se1 130.24(4) 3 10_656
Se1 K2 Se1 74.83(3) 4 10_656
Se1 K2 Se1 64.75(2) 2 10_656
Se1 K2 Se1 144.19(5) . 10_656
Se1 K2 Se1 70.17(5) 12_666 10_656
Se1 K2 Se1 64.75(2) 3 11_556
Se1 K2 Se1 144.19(5) 4 11_556
Se1 K2 Se1 74.83(3) 2 11_556
Se1 K2 Se1 130.24(4) . 11_556
Se1 K2 Se1 108.76(9) 12_666 11_556
Se1 K2 Se1 70.17(5) 10_656 11_556
Se1 K2 Se1 74.83(3) 3 9_566
Se1 K2 Se1 130.24(4) 4 9_566
Se1 K2 Se1 144.19(5) 2 9_566
Se1 K2 Se1 64.75(2) . 9_566
Se1 K2 Se1 70.17(5) 12_666 9_566
Se1 K2 Se1 108.76(9) 10_656 9_566
Se1 K2 Se1 70.17(5) 11_556 9_566
Se1 K2 K1 109.27(6) 3 9_666
Se1 K2 K1 109.27(6) 4 9_666
Se1 K2 K1 109.27(6) 2 9_666
Se1 K2 K1 109.27(6) . 9_666
Se1 K2 K1 54.38(5) 12_666 9_666
Se1 K2 K1 54.38(5) 10_656 9_666
Se1 K2 K1 54.38(5) 11_556 9_666
Se1 K2 K1 54.38(5) 9_566 9_666
Se1 Sn1 Se1 102.14(4) 2_565 .
Se1 Sn1 Se2 117.340(19) 2_565 .
Se1 Sn1 Se2 112.737(18) . .
Se1 Sn1 Se2 112.737(18) 2_565 2_565
Se1 Sn1 Se2 117.340(19) . 2_565
Se2 Sn1 Se2 95.41(4) . 2_565
Se1 Sn1 Zn1 51.07(2) 2_565 .
Se1 Sn1 Zn1 51.07(2) . .
Se2 Sn1 Zn1 132.297(19) . .
Se2 Sn1 Zn1 132.297(19) 2_565 .
Se1 Sn1 K1 128.83(4) 2_565 1_455
Se1 Sn1 K1 57.49(4) . 1_455
Se2 Sn1 K1 55.27(3) . 1_455
Se2 Sn1 K1 118.27(4) 2_565 1_455
Zn1 Sn1 K1 94.09(4) . 1_455
Se1 Sn1 K1 57.49(4) 2_565 .
Se1 Sn1 K1 128.83(4) . .
Se2 Sn1 K1 118.27(4) . .
Se2 Sn1 K1 55.27(3) 2_565 .
Zn1 Sn1 K1 94.09(4) . .
K1 Sn1 K1 171.82(9) 1_455 .
Se1 Zn1 Se1 113.722(18) . 11_566
Se1 Zn1 Se1 113.722(18) . 12_666
Se1 Zn1 Se1 101.27(3) 11_566 12_666
Se1 Zn1 Se1 101.27(3) . 2_565
Se1 Zn1 Se1 113.722(18) 11_566 2_565
Se1 Zn1 Se1 113.722(18) 12_666 2_565
Se1 Zn1 Sn1 129.366(17) . 11_566
Se1 Zn1 Sn1 50.634(16) 11_566 11_566
Se1 Zn1 Sn1 50.634(17) 12_666 11_566
Se1 Zn1 Sn1 129.366(17) 2_565 11_566
Se1 Zn1 Sn1 50.634(17) . .
Se1 Zn1 Sn1 129.366(17) 11_566 .
Se1 Zn1 Sn1 129.366(17) 12_666 .
Se1 Zn1 Sn1 50.634(17) 2_565 .
Sn1 Zn1 Sn1 180.0 11_566 .
Sn1 Se1 Zn1 78.30(3) . .
Sn1 Se1 K2 112.48(4) . .
Zn1 Se1 K2 87.97(4) . .
Sn1 Se1 K1 84.98(4) . 1_455
Zn1 Se1 K1 126.19(3) . 1_455
K2 Se1 K1 145.00(4) . 1_455
Sn1 Se1 K2 127.43(3) . 9_566
Zn1 Se1 K2 82.58(4) . 9_566
K2 Se1 K2 115.25(2) . 9_566
K1 Se1 K2 68.18(7) 1_455 9_566
Sn1 Se2 Sn1 84.59(4) 7_455 .
Sn1 Se2 K1 85.92(4) 7_455 5_655
Sn1 Se2 K1 120.20(3) . 5_655
Sn1 Se2 K1 120.20(3) 7_455 1_455
Sn1 Se2 K1 85.92(4) . 1_455
K1 Se2 K1 146.05(3) 5_655 1_455

loop_
_geom_bond_atom_site_label_1
_geom_bond_atom_site_label_2
_geom_bond_distance
_geom_bond_site_symmetry_2
K1 Se2 3.3666(14) 2_565
K1 Se2 3.3666(14) 4
K1 Se2 3.3666(14) 3_665
K1 Se2 3.3666(14) 1_655
K1 Se1 3.4590(18) 3_665
K1 Se1 3.4590(18) 1_655
K1 Se1 3.4590(18) 2_565
K1 Se1 3.4590(18) 4
K1 K2 3.950(5) 9_666
K1 Sn1 4.0860(6) 3_665
K1 Sn1 4.0860(6) 1_655
K1 Sn1 4.0860(6) 3_655
K2 Se1 3.3358(13) 3
K2 Se1 3.3358(13) 4
K2 Se1 3.3358(13) 2
K2 Se1 3.3358(13) .
K2 Se1 3.586(2) 12_666
K2 Se1 3.586(2) 10_656
K2 Se1 3.586(2) 11_556
K2 Se1 3.586(2) 9_566
K2 K1 3.950(5) 9_666
Sn1 Se1 2.4986(8) 2_565
Sn1 Se1 2.4986(8) .
Sn1 Se2 2.5673(9) .
Sn1 Se2 2.5673(9) 2_565
Sn1 Zn1 3.1647(9) .
Sn1 K1 4.0860(6) 1_455
Zn1 Se1 2.5141(8) .
Zn1 Se1 2.5141(8) 11_566
Zn1 Se1 2.5141(8) 12_666
Zn1 Se1 2.5141(8) 2_565
Zn1 Sn1 3.1647(9) 11_566
Se1 K1 3.4590(18) 1_455
Se1 K2 3.586(2) 9_566
Se2 Sn1 2.5673(9) 7_455
Se2 K1 3.3666(14) 5_655
Se2 K1 3.3666(14) 1_455
